data_7042804
loop_
_publ_author_name
'Hitzel, Sandra'
'F\"arber, Christian'
'Bruhn, Clemens'
'Siemeling, Ulrich'

_publ_section_title
;
 Phosphido complexes derived from 1,1&#x2019;-ferrocenediyl-bridged
 secondary diphosphines
;
_journal_name_full 'Dalton Trans.'
_journal_paper_doi 10.1039/C7DT00941K
_journal_year 2017
_chemical_formula_sum 'C52 H92 Fe2 Li4 N4 P4'
_chemical_formula_weight 1036.63
_space_group_crystal_system triclinic
_space_group_IT_number 2
_space_group_name_Hall '-P 1'
_space_group_name_H-M_alt 'P -1'
_symmetry_space_group_name_Hall '-P 1'
_symmetry_space_group_name_H-M 'P -1'
_atom_sites_solution_hydrogens geom
_audit_creation_method SHELXL-2014/7
_audit_update_record
;
2017-03-06 deposited with the CCDC.
2017-04-25 downloaded from the CCDC.
;
_cell_angle_alpha 70.253(6)
_cell_angle_beta 80.074(6)
_cell_angle_gamma 89.001(7)
_cell_formula_units_Z 1
_cell_length_a 10.5717(9)
_cell_length_b 10.9440(9)
_cell_length_c 13.6502(10)
_cell_measurement_reflns_used 9716
_cell_measurement_temperature 173(2)
_cell_measurement_theta_max 25.84
_cell_measurement_theta_min 1.61
_cell_volume 1462.7(2)
_computing_structure_refinement 'SHELXL-2014/7 (Sheldrick, 2014)'
_diffrn_ambient_temperature 173(2)
_diffrn_detector 'image plate (34 cm diameter)'
_diffrn_detector_area_resol_mean 6.67
_diffrn_detector_type STOE
_diffrn_measured_fraction_theta_full 0.992
_diffrn_measured_fraction_theta_max 0.992
_diffrn_measurement_details ' 159 frames, detector distance = 133 mm'
_diffrn_measurement_device '2-circle goniometer'
_diffrn_measurement_device_type 'STOE IPDS 2'
_diffrn_measurement_method 'rotation method'
_diffrn_radiation_collimation '1.2, 0.6 mm diameter, multiple pinhole'
_diffrn_radiation_monochromator 'plane graphite'
_diffrn_radiation_polarisn_norm 270
_diffrn_radiation_type 'Mo K\a'
_diffrn_radiation_wavelength 0.71073
_diffrn_reflns_av_R_equivalents 0.0427
_diffrn_reflns_av_unetI/netI 0.0427
_diffrn_reflns_Laue_measured_fraction_full 0.992
_diffrn_reflns_Laue_measured_fraction_max 0.992
_diffrn_reflns_limit_h_max 12
_diffrn_reflns_limit_h_min -12
_diffrn_reflns_limit_k_max 13
_diffrn_reflns_limit_k_min -11
_diffrn_reflns_limit_l_max 16
_diffrn_reflns_limit_l_min -15
_diffrn_reflns_number 10283
_diffrn_reflns_point_group_measured_fraction_full 0.992
_diffrn_reflns_point_group_measured_fraction_max 0.992
_diffrn_reflns_theta_full 24.995
_diffrn_reflns_theta_max 24.995
_diffrn_reflns_theta_min 1.610
_diffrn_source 'Genix Mo HF'
_diffrn_source_current 1.000
_diffrn_source_power 0.050
_diffrn_source_voltage 50
_exptl_absorpt_coefficient_mu 0.640
_exptl_absorpt_correction_T_max 0.9783
_exptl_absorpt_correction_T_min 0.8770
_exptl_absorpt_correction_type integration
_exptl_absorpt_process_details 'X-red ver. 1.58 (Stoe & Cie. 2013)'
_exptl_crystal_colour orange
_exptl_crystal_density_diffrn 1.177
_exptl_crystal_description plate
_exptl_crystal_F_000 556
_exptl_crystal_size_max 0.300
_exptl_crystal_size_mid 0.140
_exptl_crystal_size_min 0.030
_refine_diff_density_max 0.533
_refine_diff_density_min -0.515
_refine_diff_density_rms 0.058
_refine_ls_extinction_method none
_refine_ls_goodness_of_fit_ref 1.054
_refine_ls_hydrogen_treatment constr
_refine_ls_matrix_type full
_refine_ls_number_parameters 308
_refine_ls_number_reflns 5103
_refine_ls_number_restraints 0
_refine_ls_restrained_S_all 1.054
_refine_ls_R_factor_all 0.0701
_refine_ls_R_factor_gt 0.0494
_refine_ls_shift/su_max 0.002
_refine_ls_shift/su_mean 0.000
_refine_ls_structure_factor_coef Fsqd
_refine_ls_weighting_details 'w=1/[\s^2^(Fo^2^)+(0.0656P)^2^+0.8775P] where P=(Fo^2^+2Fc^2^)/3'
_refine_ls_weighting_scheme calc
_refine_ls_wR_factor_gt 0.1228
_refine_ls_wR_factor_ref 0.1372
_reflns_Friedel_coverage 0.000
_reflns_number_gt 3870
_reflns_number_total 5103
_reflns_threshold_expression 'I > 2\s(I)'
_cod_data_source_file c7dt00941k2.cif
_cod_data_source_block i2170
_cod_database_code 7042804
_shelx_shelxl_version_number 2014/7
_shelx_space_group_comment
;
The symmetry employed for this shelxl refinement is uniquely defined
by the following loop, which should always be used as a source of
symmetry information in preference to the above space-group names.
They are only intended as comments.
;
_shelx_estimated_absorpt_t_min 0.831
_shelx_estimated_absorpt_t_max 0.981

loop_
_space_group_symop_operation_xyz
'x, y, z'
'-x, -y, -z'

loop_
_atom_site_label
_atom_site_type_symbol
_atom_site_fract_x
_atom_site_fract_y
_atom_site_fract_z
_atom_site_U_iso_or_equiv
_atom_site_adp_type
_atom_site_occupancy
_atom_site_site_symmetry_order
_atom_site_calc_flag
_atom_site_refinement_flags_posn
_atom_site_refinement_flags_adp
C1 C -0.0485(3) 0.1465(3) 0.2123(3) 0.0474(8) Uani 1 1 d . .
C2 C -0.0308(4) 0.2792(3) 0.2018(3) 0.0542(9) Uani 1 1 d . .
H2A H -0.0938 0.3428 0.1870 0.065 Uiso 1 1 calc R U
C3 C 0.0949(4) 0.3025(4) 0.2168(3) 0.0611(10) Uani 1 1 d . .
H3A H 0.1285 0.3823 0.2170 0.073 Uiso 1 1 calc R U
C4 C 0.1609(4) 0.1873(4) 0.2312(3) 0.0590(10) Uani 1 1 d . .
H4A H 0.2470 0.1753 0.2426 0.071 Uiso 1 1 calc R U
C5 C 0.0767(3) 0.0921(3) 0.2257(3) 0.0494(8) Uani 1 1 d . .
H5A H 0.0982 0.0060 0.2300 0.059 Uiso 1 1 calc R U
C6 C 0.0879(3) 0.2562(3) -0.0672(2) 0.0438(7) Uani 1 1 d . .
C7 C 0.0898(4) 0.3821(3) -0.0565(3) 0.0527(9) Uani 1 1 d . .
H7A H 0.0226 0.4415 -0.0671 0.063 Uiso 1 1 calc R U
C8 C 0.2079(4) 0.4039(4) -0.0274(3) 0.0622(10) Uani 1 1 d . .
H8A H 0.2345 0.4811 -0.0180 0.075 Uiso 1 1 calc R U
C9 C 0.2784(4) 0.2914(4) -0.0151(3) 0.0621(10) Uani 1 1 d . .
H9A H 0.3608 0.2790 0.0047 0.074 Uiso 1 1 calc R U
C10 C 0.2052(3) 0.1989(4) -0.0373(3) 0.0499(8) Uani 1 1 d . .
H10A H 0.2298 0.1136 -0.0331 0.060 Uiso 1 1 calc R U
C11 C -0.3134(4) 0.1746(4) 0.1888(3) 0.0546(9) Uani 1 1 d . .
H11B H -0.2690 0.2607 0.1505 0.066 Uiso 1 1 calc R U
H11A H -0.3629 0.1554 0.1400 0.066 Uiso 1 1 calc R U
C12 C -0.4107(4) 0.1869(4) 0.2828(3) 0.0587(10) Uani 1 1 d . .
C13 C -0.4947(4) 0.3005(5) 0.2391(4) 0.0807(14) Uani 1 1 d . .
H13A H -0.4416 0.3815 0.2093 0.097 Uiso 1 1 calc R U
H13B H -0.5620 0.3064 0.2963 0.097 Uiso 1 1 calc R U
H13C H -0.5344 0.2866 0.1837 0.097 Uiso 1 1 calc R U
C14 C -0.3429(5) 0.2130(5) 0.3638(4) 0.0768(12) Uani 1 1 d . .
H14A H -0.2919 0.2951 0.3307 0.092 Uiso 1 1 calc R U
H14B H -0.2862 0.1420 0.3898 0.092 Uiso 1 1 calc R U
H14C H -0.4069 0.2188 0.4230 0.092 Uiso 1 1 calc R U
C15 C -0.4934(4) 0.0629(4) 0.3348(4) 0.0785(13) Uani 1 1 d . .
H15A H -0.5561 0.0710 0.3940 0.094 Uiso 1 1 calc R U
H15B H -0.4389 -0.0101 0.3612 0.094 Uiso 1 1 calc R U
H15C H -0.5389 0.0473 0.2831 0.094 Uiso 1 1 calc R U
C16 C -0.1614(3) 0.2901(3) -0.1092(3) 0.0504(8) Uani 1 1 d . .
H16B H -0.1890 0.2783 -0.0333 0.061 Uiso 1 1 calc R U
H16A H -0.1290 0.3814 -0.1454 0.061 Uiso 1 1 calc R U
C17 C -0.2806(3) 0.2710(4) -0.1530(3) 0.0532(9) Uani 1 1 d . .
C18 C -0.3764(4) 0.3710(4) -0.1341(4) 0.0743(12) Uani 1 1 d . .
H18A H -0.3381 0.4588 -0.1716 0.089 Uiso 1 1 calc R U
H18B H -0.3976 0.3567 -0.0582 0.089 Uiso 1 1 calc R U
H18C H -0.4549 0.3612 -0.1604 0.089 Uiso 1 1 calc R U
C19 C -0.3409(4) 0.1355(4) -0.0976(4) 0.0672(11) Uani 1 1 d . .
H19A H -0.3559 0.1166 -0.0209 0.081 Uiso 1 1 calc R U
H19B H -0.2830 0.0723 -0.1155 0.081 Uiso 1 1 calc R U
H19C H -0.4229 0.1298 -0.1204 0.081 Uiso 1 1 calc R U
C20 C -0.2452(4) 0.2957(5) -0.2713(3) 0.0777(13) Uani 1 1 d . .
H20A H -0.1832 0.2325 -0.2836 0.093 Uiso 1 1 calc R U
H20B H -0.2070 0.3838 -0.3073 0.093 Uiso 1 1 calc R U
H20C H -0.3228 0.2865 -0.2990 0.093 Uiso 1 1 calc R U
C21 C -0.1660(5) -0.3346(5) 0.5158(3) 0.0851(15) Uani 1 1 d . .
H21A H -0.1910 -0.3370 0.5898 0.102 Uiso 1 1 calc R U
H21B H -0.1126 -0.4101 0.5166 0.102 Uiso 1 1 calc R U
C22 C -0.2859(5) -0.3484(5) 0.4738(3) 0.0767(13) Uani 1 1 d . .
H22A H -0.3279 -0.4351 0.5147 0.092 Uiso 1 1 calc R U
H22B H -0.3464 -0.2822 0.4846 0.092 Uiso 1 1 calc R U
C23 C 0.0399(5) -0.2269(6) 0.4818(4) 0.0880(15) Uani 1 1 d . .
H23A H 0.0789 -0.3045 0.4715 0.106 Uiso 1 1 calc R U
H23B H 0.0345 -0.2330 0.5557 0.106 Uiso 1 1 calc R U
H23C H 0.0927 -0.1495 0.4356 0.106 Uiso 1 1 calc R U
C24 C -0.1437(5) -0.1058(5) 0.4833(3) 0.0825(14) Uani 1 1 d . .
H24A H -0.0922 -0.0265 0.4395 0.099 Uiso 1 1 calc R U
H24B H -0.1424 -0.1207 0.5581 0.099 Uiso 1 1 calc R U
H24C H -0.2325 -0.0959 0.4709 0.099 Uiso 1 1 calc R U
C25 C -0.3780(5) -0.3119(7) 0.3198(4) 0.119(2) Uani 1 1 d . .
H25A H -0.4404 -0.3838 0.3607 0.143 Uiso 1 1 calc R U
H25B H -0.3604 -0.3072 0.2457 0.143 Uiso 1 1 calc R U
H25C H -0.4131 -0.2302 0.3243 0.143 Uiso 1 1 calc R U
C26 C -0.1987(7) -0.4494(5) 0.3474(4) 0.118(2) Uani 1 1 d . .
H26A H -0.1886 -0.4419 0.2729 0.141 Uiso 1 1 calc R U
H26B H -0.2526 -0.5271 0.3911 0.141 Uiso 1 1 calc R U
H26C H -0.1141 -0.4562 0.3685 0.141 Uiso 1 1 calc R U
Li1 Li -0.0204(6) 0.0605(5) 0.0686(4) 0.0487(13) Uani 1 1 d . .
Li2 Li -0.1230(6) -0.1823(6) 0.2951(4) 0.0513(14) Uani 1 1 d . .
N1 N -0.0897(3) -0.2171(3) 0.4556(2) 0.0567(8) Uani 1 1 d . .
N2 N -0.2600(4) -0.3335(3) 0.3621(2) 0.0658(9) Uani 1 1 d . .
P1 P -0.18827(9) 0.05246(9) 0.21536(8) 0.0503(2) Uani 1 1 d . .
P2 P -0.02386(8) 0.18318(8) -0.12046(7) 0.0426(2) Uani 1 1 d . .
Fe1 Fe 0.10909(5) 0.24968(5) 0.08762(4) 0.04493(17) Uani 1 1 d . .

loop_
_atom_site_aniso_label
_atom_site_aniso_U_11
_atom_site_aniso_U_22
_atom_site_aniso_U_33
_atom_site_aniso_U_23
_atom_site_aniso_U_13
_atom_site_aniso_U_12
C1 0.056(2) 0.0448(19) 0.0375(17) -0.0116(14) -0.0039(15) 0.0033(15)
C2 0.071(2) 0.0439(19) 0.0445(19) -0.0136(16) -0.0047(17) 0.0035(17)
C3 0.090(3) 0.056(2) 0.0387(18) -0.0170(17) -0.0102(19) -0.011(2)
C4 0.065(2) 0.069(3) 0.0404(19) -0.0128(17) -0.0114(17) -0.0087(19)
C5 0.057(2) 0.0476(19) 0.0410(18) -0.0122(15) -0.0074(15) 0.0046(16)
C6 0.0532(19) 0.0384(17) 0.0350(16) -0.0084(13) -0.0038(14) 0.0028(14)
C7 0.071(2) 0.0414(19) 0.0420(18) -0.0113(15) -0.0054(17) -0.0021(16)
C8 0.080(3) 0.061(2) 0.0426(19) -0.0160(17) -0.0043(19) -0.024(2)
C9 0.053(2) 0.081(3) 0.046(2) -0.017(2) -0.0034(17) -0.013(2)
C10 0.048(2) 0.057(2) 0.0419(18) -0.0141(16) -0.0059(15) 0.0034(16)
C11 0.058(2) 0.051(2) 0.051(2) -0.0147(16) -0.0067(17) 0.0109(17)
C12 0.055(2) 0.056(2) 0.058(2) -0.0151(18) -0.0012(17) 0.0122(17)
C13 0.068(3) 0.071(3) 0.089(3) -0.018(2) -0.001(2) 0.028(2)
C14 0.088(3) 0.080(3) 0.065(3) -0.034(2) -0.003(2) 0.018(2)
C15 0.065(3) 0.072(3) 0.082(3) -0.014(2) 0.008(2) 0.007(2)
C16 0.055(2) 0.0430(18) 0.0508(19) -0.0129(15) -0.0089(16) 0.0118(15)
C17 0.053(2) 0.050(2) 0.053(2) -0.0121(16) -0.0130(16) 0.0134(16)
C18 0.056(2) 0.066(3) 0.098(3) -0.022(2) -0.017(2) 0.019(2)
C19 0.059(2) 0.064(3) 0.075(3) -0.017(2) -0.017(2) 0.0026(19)
C20 0.072(3) 0.097(4) 0.061(3) -0.017(2) -0.026(2) 0.018(2)
C21 0.127(4) 0.077(3) 0.043(2) -0.011(2) -0.011(2) -0.017(3)
C22 0.086(3) 0.088(3) 0.046(2) -0.015(2) 0.000(2) -0.015(2)
C23 0.086(3) 0.116(4) 0.060(3) -0.024(3) -0.020(2) 0.013(3)
C24 0.128(4) 0.076(3) 0.051(2) -0.030(2) -0.024(3) 0.019(3)
C25 0.097(4) 0.179(7) 0.069(3) -0.023(4) -0.017(3) -0.057(4)
C26 0.214(7) 0.054(3) 0.074(3) -0.022(2) 0.004(4) -0.012(4)
Li1 0.060(3) 0.038(3) 0.046(3) -0.014(2) -0.005(3) 0.004(2)
Li2 0.063(4) 0.045(3) 0.041(3) -0.010(2) -0.008(3) 0.009(3)
N1 0.068(2) 0.0603(19) 0.0410(15) -0.0150(14) -0.0140(14) 0.0126(15)
N2 0.089(2) 0.061(2) 0.0462(17) -0.0160(15) -0.0093(17) -0.0120(17)
P1 0.0508(5) 0.0403(5) 0.0552(5) -0.0130(4) -0.0043(4) 0.0054(4)
P2 0.0489(5) 0.0391(5) 0.0405(4) -0.0132(4) -0.0108(4) 0.0092(4)
Fe1 0.0527(3) 0.0440(3) 0.0364(3) -0.0118(2) -0.0070(2) -0.0021(2)

loop_
_atom_type_symbol
_atom_type_description
_atom_type_scat_dispersion_real
_atom_type_scat_dispersion_imag
_atom_type_scat_source
C C 0.0033 0.0016 'International Tables Vol C Tables 4.2.6.8 and 6.1.1.4'
H H 0.0000 0.0000 'International Tables Vol C Tables 4.2.6.8 and 6.1.1.4'
Fe Fe 0.3463 0.8444 'International Tables Vol C Tables 4.2.6.8 and 6.1.1.4'
Li Li -0.0003 0.0001 'International Tables Vol C Tables 4.2.6.8 and 6.1.1.4'
N N 0.0061 0.0033 'International Tables Vol C Tables 4.2.6.8 and 6.1.1.4'
P P 0.1023 0.0942 'International Tables Vol C Tables 4.2.6.8 and 6.1.1.4'

loop_
_geom_angle_atom_site_label_1
_geom_angle_atom_site_label_2
_geom_angle_atom_site_label_3
_geom_angle
_geom_angle_site_symmetry_1
_geom_angle_site_symmetry_3
C2 C1 C5 104.6(3) . .
C2 C1 P1 131.8(3) . .
C5 C1 P1 123.6(3) . .
C2 C1 Fe1 66.10(19) . .
C5 C1 Fe1 65.67(18) . .
P1 C1 Fe1 133.53(18) . .
C2 C1 Li1 125.8(3) . .
C5 C1 Li1 82.3(2) . .
P1 C1 Li1 67.95(18) . .
Fe1 C1 Li1 68.96(16) . .
C3 C2 C1 109.8(3) . .
C3 C2 Fe1 67.9(2) . .
C1 C2 Fe1 74.8(2) . .
C3 C2 H2A 125.1 . .
C1 C2 H2A 125.1 . .
Fe1 C2 H2A 123.8 . .
C4 C3 C2 108.2(3) . .
C4 C3 Fe1 69.6(2) . .
C2 C3 Fe1 71.4(2) . .
C4 C3 H3A 125.9 . .
C2 C3 H3A 125.9 . .
Fe1 C3 H3A 124.6 . .
C3 C4 C5 107.9(4) . .
C3 C4 Fe1 69.6(2) . .
C5 C4 Fe1 71.5(2) . .
C3 C4 H4A 126.0 . .
C5 C4 H4A 126.0 . .
Fe1 C4 H4A 124.4 . .
C4 C5 C1 109.3(3) . .
C4 C5 Fe1 68.0(2) . .
C1 C5 Fe1 74.24(19) . .
C4 C5 Li1 133.2(3) . .
C1 C5 Li1 64.7(2) . .
Fe1 C5 Li1 65.85(15) . .
C4 C5 H5A 125.3 . .
C1 C5 H5A 125.3 . .
Fe1 C5 H5A 124.0 . .
Li1 C5 H5A 77.1 . .
C7 C6 C10 105.7(3) . .
C7 C6 P2 130.0(3) . .
C10 C6 P2 124.0(3) . .
C7 C6 Fe1 66.72(19) . .
C10 C6 Fe1 67.27(19) . .
P2 C6 Fe1 135.29(17) . .
C7 C6 Li1 124.6(3) . .
C10 C6 Li1 85.6(2) . .
P2 C6 Li1 69.32(18) . .
Fe1 C6 Li1 68.92(16) . .
C8 C7 C6 109.2(3) . .
C8 C7 Fe1 68.7(2) . .
C6 C7 Fe1 73.33(19) . .
C8 C7 H7A 125.4 . .
C6 C7 H7A 125.4 . .
Fe1 C7 H7A 124.2 . .
C9 C8 C7 108.0(3) . .
C9 C8 Fe1 69.7(2) . .
C7 C8 Fe1 70.6(2) . .
C9 C8 H8A 126.0 . .
C7 C8 H8A 126.0 . .
Fe1 C8 H8A 125.3 . .
C8 C9 C10 108.3(4) . .
C8 C9 Fe1 69.8(2) . .
C10 C9 Fe1 71.1(2) . .
C8 C9 H9A 125.8 . .
C10 C9 H9A 125.8 . .
Fe1 C9 H9A 124.9 . .
C9 C10 C6 108.7(3) . .
C9 C10 Fe1 68.1(2) . .
C6 C10 Fe1 72.76(19) . .
C9 C10 Li1 131.6(3) . .
C6 C10 Li1 62.9(2) . .
Fe1 C10 Li1 63.90(14) . .
C9 C10 H10A 125.7 . .
C6 C10 H10A 125.7 . .
Fe1 C10 H10A 125.0 . .
Li1 C10 H10A 79.7 . .
C12 C11 P1 118.9(3) . .
C12 C11 H11B 107.6 . .
P1 C11 H11B 107.6 . .
C12 C11 H11A 107.6 . .
P1 C11 H11A 107.6 . .
H11B C11 H11A 107.0 . .
C15 C12 C14 109.5(4) . .
C15 C12 C13 109.7(4) . .
C14 C12 C13 109.2(4) . .
C15 C12 C11 109.4(3) . .
C14 C12 C11 111.3(3) . .
C13 C12 C11 107.6(3) . .
C12 C13 H13A 109.5 . .
C12 C13 H13B 109.5 . .
H13A C13 H13B 109.5 . .
C12 C13 H13C 109.5 . .
H13A C13 H13C 109.5 . .
H13B C13 H13C 109.5 . .
C12 C14 H14A 109.5 . .
C12 C14 H14B 109.5 . .
H14A C14 H14B 109.5 . .
C12 C14 H14C 109.5 . .
H14A C14 H14C 109.5 . .
H14B C14 H14C 109.5 . .
C12 C15 H15A 109.5 . .
C12 C15 H15B 109.5 . .
H15A C15 H15B 109.5 . .
C12 C15 H15C 109.5 . .
H15A C15 H15C 109.5 . .
H15B C15 H15C 109.5 . .
C17 C16 P2 118.0(2) . .
C17 C16 H16B 107.8 . .
P2 C16 H16B 107.8 . .
C17 C16 H16A 107.8 . .
P2 C16 H16A 107.8 . .
H16B C16 H16A 107.1 . .
C19 C17 C20 109.5(4) . .
C19 C17 C16 111.3(3) . .
C20 C17 C16 110.2(3) . .
C19 C17 C18 109.6(3) . .
C20 C17 C18 109.3(3) . .
C16 C17 C18 106.9(3) . .
C17 C18 H18A 109.5 . .
C17 C18 H18B 109.5 . .
H18A C18 H18B 109.5 . .
C17 C18 H18C 109.5 . .
H18A C18 H18C 109.5 . .
H18B C18 H18C 109.5 . .
C17 C19 H19A 109.5 . .
C17 C19 H19B 109.5 . .
H19A C19 H19B 109.5 . .
C17 C19 H19C 109.5 . .
H19A C19 H19C 109.5 . .
H19B C19 H19C 109.5 . .
C17 C20 H20A 109.5 . .
C17 C20 H20B 109.5 . .
H20A C20 H20B 109.5 . .
C17 C20 H20C 109.5 . .
H20A C20 H20C 109.5 . .
H20B C20 H20C 109.5 . .
N1 C21 C22 114.0(4) . .
N1 C21 H21A 108.8 . .
C22 C21 H21A 108.8 . .
N1 C21 H21B 108.8 . .
C22 C21 H21B 108.8 . .
H21A C21 H21B 107.7 . .
N2 C22 C21 112.8(4) . .
N2 C22 H22A 109.0 . .
C21 C22 H22A 109.0 . .
N2 C22 H22B 109.0 . .
C21 C22 H22B 109.0 . .
H22A C22 H22B 107.8 . .
N1 C23 H23A 109.5 . .
N1 C23 H23B 109.5 . .
H23A C23 H23B 109.5 . .
N1 C23 H23C 109.5 . .
H23A C23 H23C 109.5 . .
H23B C23 H23C 109.5 . .
N1 C24 H24A 109.5 . .
N1 C24 H24B 109.5 . .
H24A C24 H24B 109.5 . .
N1 C24 H24C 109.5 . .
H24A C24 H24C 109.5 . .
H24B C24 H24C 109.5 . .
N2 C25 H25A 109.5 . .
N2 C25 H25B 109.5 . .
H25A C25 H25B 109.5 . .
N2 C25 H25C 109.5 . .
H25A C25 H25C 109.5 . .
H25B C25 H25C 109.5 . .
N2 C26 H26A 109.5 . .
N2 C26 H26B 109.5 . .
H26A C26 H26B 109.5 . .
N2 C26 H26C 109.5 . .
H26A C26 H26C 109.5 . .
H26B C26 H26C 109.5 . .
P1 Li1 C1 43.76(13) . .
P1 Li1 C6 126.7(2) . .
C1 Li1 C6 96.2(2) . .
P1 Li1 P2 125.8(2) . .
C1 Li1 P2 126.9(2) . .
C6 Li1 P2 43.13(12) . .
P1 Li1 P2 99.04(19) . 2
C1 Li1 P2 115.3(2) . 2
C6 Li1 P2 133.6(2) . 2
P2 Li1 P2 117.8(2) . 2
P1 Li1 Fe1 93.36(18) . .
C1 Li1 Fe1 51.09(14) . .
C6 Li1 Fe1 49.92(13) . .
P2 Li1 Fe1 91.84(18) . .
P2 Li1 Fe1 129.7(2) 2 .
P1 Li1 Li1 135.2(4) . 2
C1 Li1 Li1 172.3(4) . 2
C6 Li1 Li1 89.3(3) . 2
P2 Li1 Li1 60.7(2) . 2
P2 Li1 Li1 57.1(2) 2 2
Fe1 Li1 Li1 131.3(3) . 2
P1 Li1 C5 68.95(16) . .
C1 Li1 C5 32.95(13) . .
C6 Li1 C5 95.1(2) . .
P2 Li1 C5 137.9(2) . .
P2 Li1 C5 94.4(2) 2 .
Fe1 Li1 C5 46.07(13) . .
Li1 Li1 C5 141.2(4) 2 .
P1 Li1 C10 138.7(2) . .
C1 Li1 C10 95.7(2) . .
C6 Li1 C10 31.54(13) . .
P2 Li1 C10 66.60(15) . .
P2 Li1 C10 108.2(2) 2 .
Fe1 Li1 C10 45.33(12) . .
Li1 Li1 C10 86.0(3) 2 .
C5 Li1 C10 78.38(19) . .
P1 Li1 Li2 49.69(14) . .
C1 Li1 Li2 71.43(18) . .
C6 Li1 Li2 164.5(3) . .
P2 Li1 Li2 152.3(3) . .
P2 Li1 Li2 50.37(14) 2 .
Fe1 Li1 Li2 114.9(2) . .
Li1 Li1 Li2 102.3(3) 2 .
C5 Li1 Li2 69.38(18) . .
C10 Li1 Li2 137.8(3) . .
N2 Li2 N1 86.3(2) . .
N2 Li2 P1 121.0(3) . .
N1 Li2 P1 109.5(2) . .
N2 Li2 P2 115.0(3) . 2
N1 Li2 P2 133.7(3) . 2
P1 Li2 P2 94.32(18) . 2
N2 Li2 Li1 141.3(3) . .
N1 Li2 Li1 131.2(3) . .
P1 Li2 Li1 45.93(13) . .
P2 Li2 Li1 49.33(13) 2 .
C21 N1 C23 110.6(4) . .
C21 N1 C24 111.0(4) . .
C23 N1 C24 105.0(4) . .
C21 N1 Li2 102.7(3) . .
C23 N1 Li2 122.3(3) . .
C24 N1 Li2 105.1(3) . .
C25 N2 C22 110.1(4) . .
C25 N2 C26 110.7(5) . .
C22 N2 C26 110.1(4) . .
C25 N2 Li2 114.9(4) . .
C22 N2 Li2 104.3(3) . .
C26 N2 Li2 106.4(4) . .
C1 P1 C11 103.51(17) . .
C1 P1 Li1 68.29(17) . .
C11 P1 Li1 116.99(18) . .
C1 P1 Li2 102.98(18) . .
C11 P1 Li2 150.77(19) . .
Li1 P1 Li2 84.38(18) . .
C6 P2 C16 98.29(16) . .
C6 P2 Li1 67.56(17) . .
C16 P2 Li1 101.04(17) . .
C6 P2 Li1 107.12(17) . 2
C16 P2 Li1 139.13(18) . 2
Li1 P2 Li1 62.2(2) . 2
C6 P2 Li2 100.00(17) . 2
C16 P2 Li2 126.54(17) . 2
Li1 P2 Li2 132.37(18) . 2
Li1 P2 Li2 80.30(17) 2 2
C4 Fe1 C3 40.72(16) . .
C4 Fe1 C9 104.14(16) . .
C3 Fe1 C9 117.43(17) . .
C4 Fe1 C8 118.82(16) . .
C3 Fe1 C8 102.52(15) . .
C9 Fe1 C8 40.52(17) . .
C4 Fe1 C7 156.12(15) . .
C3 Fe1 C7 121.11(15) . .
C9 Fe1 C7 68.14(16) . .
C8 Fe1 C7 40.77(15) . .
C4 Fe1 C5 40.50(15) . .
C3 Fe1 C5 67.84(15) . .
C9 Fe1 C5 123.87(16) . .
C8 Fe1 C5 157.08(16) . .
C7 Fe1 C5 161.91(15) . .
C4 Fe1 C2 68.14(16) . .
C3 Fe1 C2 40.71(16) . .
C9 Fe1 C2 154.14(16) . .
C8 Fe1 C2 119.92(16) . .
C7 Fe1 C2 108.43(15) . .
C5 Fe1 C2 67.08(14) . .
C4 Fe1 C10 122.14(16) . .
C3 Fe1 C10 155.17(16) . .
C9 Fe1 C10 40.73(15) . .
C8 Fe1 C10 68.13(15) . .
C7 Fe1 C10 67.58(14) . .
C5 Fe1 C10 111.50(14) . .
C2 Fe1 C10 163.78(15) . .
C4 Fe1 C6 159.90(15) . .
C3 Fe1 C6 159.38(15) . .
C9 Fe1 C6 67.84(14) . .
C8 Fe1 C6 67.86(14) . .
C7 Fe1 C6 39.95(13) . .
C5 Fe1 C6 127.65(13) . .
C2 Fe1 C6 127.02(14) . .
C10 Fe1 C6 39.97(13) . .
C4 Fe1 C1 67.74(14) . .
C3 Fe1 C1 67.27(14) . .
C9 Fe1 C1 162.49(16) . .
C8 Fe1 C1 156.97(16) . .
C7 Fe1 C1 125.47(14) . .
C5 Fe1 C1 40.10(13) . .
C2 Fe1 C1 39.12(13) . .
C10 Fe1 C1 129.37(13) . .
C6 Fe1 C1 114.25(13) . .
C4 Fe1 Li1 108.23(17) . .
C3 Fe1 Li1 126.81(17) . .
C9 Fe1 Li1 111.23(17) . .
C8 Fe1 Li1 128.88(16) . .
C7 Fe1 Li1 95.52(16) . .
C5 Fe1 Li1 68.07(16) . .
C2 Fe1 Li1 94.54(16) . .
C10 Fe1 Li1 70.77(16) . .
C6 Fe1 Li1 61.17(15) . .
C1 Fe1 Li1 59.95(15) . .

loop_
_geom_bond_atom_site_label_1
_geom_bond_atom_site_label_2
_geom_bond_distance
_geom_bond_site_symmetry_2
C1 C2 1.423(5) .
C1 C5 1.456(5) .
C1 P1 1.802(4) .
C1 Fe1 2.176(3) .
C1 Li1 2.421(6) .
C2 C3 1.419(6) .
C2 Fe1 2.062(4) .
C2 H2A 0.9500 .
C3 C4 1.402(6) .
C3 Fe1 2.015(4) .
C3 H3A 0.9500 .
C4 C5 1.411(5) .
C4 Fe1 2.015(4) .
C4 H4A 0.9500 .
C5 Fe1 2.060(3) .
C5 Li1 2.654(7) .
C5 H5A 0.9500 .
C6 C7 1.435(5) .
C6 C10 1.440(5) .
C6 P2 1.813(4) .
C6 Fe1 2.140(3) .
C6 Li1 2.451(6) .
C7 C8 1.421(5) .
C7 Fe1 2.052(4) .
C7 H7A 0.9500 .
C8 C9 1.404(6) .
C8 Fe1 2.028(4) .
C8 H8A 0.9500 .
C9 C10 1.425(5) .
C9 Fe1 2.027(4) .
C9 H9A 0.9500 .
C10 Fe1 2.067(3) .
C10 Li1 2.744(7) .
C10 H10A 0.9500 .
C11 C12 1.543(5) .
C11 P1 1.856(4) .
C11 H11B 0.9900 .
C11 H11A 0.9900 .
C12 C15 1.512(6) .
C12 C14 1.520(6) .
C12 C13 1.528(5) .
C13 H13A 0.9800 .
C13 H13B 0.9800 .
C13 H13C 0.9800 .
C14 H14A 0.9800 .
C14 H14B 0.9800 .
C14 H14C 0.9800 .
C15 H15A 0.9800 .
C15 H15B 0.9800 .
C15 H15C 0.9800 .
C16 C17 1.530(5) .
C16 P2 1.869(3) .
C16 H16B 0.9900 .
C16 H16A 0.9900 .
C17 C19 1.512(5) .
C17 C20 1.523(5) .
C17 C18 1.534(5) .
C18 H18A 0.9800 .
C18 H18B 0.9800 .
C18 H18C 0.9800 .
C19 H19A 0.9800 .
C19 H19B 0.9800 .
C19 H19C 0.9800 .
C20 H20A 0.9800 .
C20 H20B 0.9800 .
C20 H20C 0.9800 .
C21 N1 1.440(5) .
C21 C22 1.507(7) .
C21 H21A 0.9900 .
C21 H21B 0.9900 .
C22 N2 1.455(5) .
C22 H22A 0.9900 .
C22 H22B 0.9900 .
C23 N1 1.468(5) .
C23 H23A 0.9800 .
C23 H23B 0.9800 .
C23 H23C 0.9800 .
C24 N1 1.473(5) .
C24 H24A 0.9800 .
C24 H24B 0.9800 .
C24 H24C 0.9800 .
C25 N2 1.446(6) .
C25 H25A 0.9800 .
C25 H25B 0.9800 .
C25 H25C 0.9800 .
C26 N2 1.471(6) .
C26 H26A 0.9800 .
C26 H26B 0.9800 .
C26 H26C 0.9800 .
Li1 P1 2.415(6) .
Li1 P2 2.480(6) .
Li1 P2 2.574(5) 2
Li1 Fe1 2.610(6) .
Li1 Li1 2.611(11) 2
Li1 Li2 3.345(8) .
Li2 N2 2.068(7) .
Li2 N1 2.183(6) .
Li2 P1 2.563(6) .
Li2 P2 2.614(6) 2
P2 Li1 2.574(5) 2
P2 Li2 2.614(6) 2
